data_7102467
loop_
_publ_author_name
'Alonso, A Mateo'
'Horcajada, Roberto'
'Groombridge, Helen J'
'Mandalia, Reshma'
'Motevalli, Majid'
'Utley, James H P'
'Wyatt, Peter B'

_publ_section_title
;
 Generation of strong, homochiral bases by electrochemical reduction of
 phenazine derivatives.
;
_journal_issue 4
_journal_name_full 'Chemical communications (Cambridge, England)'
_journal_page_first 412
_journal_page_last 413
_journal_paper_doi 10.1039/b313995f
_journal_year 2004
_chemical_formula_sum 'C29 H31 N2 O7'
_chemical_formula_weight 519.56
_chemical_name_systematic
;
?
;
_space_group_IT_number 4
_symmetry_cell_setting monoclinic
_symmetry_space_group_name_Hall 'P 2yb'
_symmetry_space_group_name_H-M 'P 1 21 1'
_atom_sites_solution_hydrogens geom
_atom_sites_solution_primary direct
_atom_sites_solution_secondary difmap
_audit_creation_method SHELXL-97
_cell_angle_alpha 90.00
_cell_angle_beta 105.40(7)
_cell_angle_gamma 90.00
_cell_formula_units_Z 2
_cell_length_a 8.429(7)
_cell_length_b 15.650(14)
_cell_length_c 9.980(9)
_cell_measurement_reflns_used 25
_cell_measurement_temperature 160(2)
_cell_measurement_theta_max 13.406
_cell_measurement_theta_min 9.698
_cell_volume 1269.2(19)
_computing_cell_refinement 'CAD4 /PC (Enraf Nonius, 1994)'
_computing_data_collection 'CAD4 /PC (Enraf Nonius, 1994)'
_computing_data_reduction 'XCAD4 (Harms & Wocadlo, 1995)'
_computing_molecular_graphics 'Ortep-3 for Windows (Farrugia, 1997)'
_computing_publication_material 'WinGX publication routines (Farrugia, 1999)'
_computing_structure_refinement 'SHELXL-97 (Sheldrick, 1997)'
_computing_structure_solution 'SHELXL-97 (Sheldrick, 1997)'
_diffrn_ambient_temperature 160(2)
_diffrn_measured_fraction_theta_full 0.997
_diffrn_measured_fraction_theta_max 0.997
_diffrn_measurement_device_type 'Enraf Nonius CAD4'
_diffrn_measurement_method 'non-profiled omega/2theta scans'
_diffrn_radiation_monochromator graphite
_diffrn_radiation_source 'fine-focus sealed tube'
_diffrn_radiation_type MoK\a
_diffrn_radiation_wavelength 0.71073
_diffrn_reflns_av_R_equivalents 0.0063
_diffrn_reflns_av_sigmaI/netI 0.0276
_diffrn_reflns_limit_h_max 10
_diffrn_reflns_limit_h_min -10
_diffrn_reflns_limit_k_max 18
_diffrn_reflns_limit_k_min -17
_diffrn_reflns_limit_l_max 11
_diffrn_reflns_limit_l_min -11
_diffrn_reflns_number 3776
_diffrn_reflns_theta_full 24.98
_diffrn_reflns_theta_max 24.98
_diffrn_reflns_theta_min 2.12
_diffrn_standards_decay_% 0
_diffrn_standards_interval_count 100
_diffrn_standards_interval_time 60
_diffrn_standards_number 2
_exptl_absorpt_coefficient_mu 0.098
_exptl_absorpt_correction_T_max 0.9807
_exptl_absorpt_correction_T_min 0.9620
_exptl_absorpt_correction_type psi-scan
_exptl_absorpt_process_details
;
North A.C.T., Phillips D.C. & Mathews F.S. (1968) Acta. Cryst. A24, 351
Number of psi-scan sets used was   3
Theta correction was applied.
Averaged transmission function was used.
No Fourier smoothing was applied.

;
_exptl_crystal_colour amber
_exptl_crystal_density_diffrn 1.359
_exptl_crystal_density_meas ?
_exptl_crystal_density_method .
_exptl_crystal_description prism
_exptl_crystal_F_000 550
_exptl_crystal_size_max 0.40
_exptl_crystal_size_mid 0.30
_exptl_crystal_size_min 0.20
_refine_diff_density_max 1.047
_refine_diff_density_min -0.386
_refine_diff_density_rms 0.055
_refine_ls_abs_structure_details 'Flack H D (1983), Acta Cryst. A39, 876-881'
_refine_ls_abs_structure_Flack -0.6(12)
_refine_ls_extinction_method none
_refine_ls_goodness_of_fit_ref 1.066
_refine_ls_hydrogen_treatment mixed
_refine_ls_matrix_type full
_refine_ls_number_parameters 332
_refine_ls_number_reflns 3408
_refine_ls_number_restraints 1
_refine_ls_restrained_S_all 1.065
_refine_ls_R_factor_all 0.0541
_refine_ls_R_factor_gt 0.0457
_refine_ls_shift/su_max 0.004
_refine_ls_shift/su_mean 0.000
_refine_ls_structure_factor_coef Fsqd
_refine_ls_weighting_details 'calc w=1/[\s^2^(Fo^2^)+(0.0660P)^2^+0.7812P] where P=(Fo^2^+2Fc^2^)/3'
_refine_ls_weighting_scheme calc
_refine_ls_wR_factor_gt 0.1151
_refine_ls_wR_factor_ref 0.1210
_reflns_number_gt 3093
_reflns_number_total 3408
_reflns_threshold_expression >2sigma(I)
_cod_data_source_file b313995f.txt
_cod_data_source_block ama-1376
_cod_depositor_comments
;
The following automatic conversions were performed:
'_symmetry_cell_setting' value 'Monoclinic' changed to 'monoclinic'
according to '/home/saulius/struct/CIF-dictionaries/cif_core.dic'
dictionary named 'cif_core.dic' version 2.4.1 from 2010-06-29.

Automatic conversion script
Id: cif_fix_enum 1527 2010-12-29 10:47:43Z saulius 
;
_cod_original_sg_symbol_H-M P21
_cod_database_code 7102467

loop_
_symmetry_equiv_pos_as_xyz
'x, y, z'
'-x, y+1/2, -z'

loop_
_atom_site_label
_atom_site_type_symbol
_atom_site_fract_x
_atom_site_fract_y
_atom_site_fract_z
_atom_site_U_iso_or_equiv
_atom_site_adp_type
_atom_site_occupancy
_atom_site_symmetry_multiplicity
_atom_site_calc_flag
_atom_site_refinement_flags
N1 N 0.2929(3) 0.81073(16) 0.8337(3) 0.0166(5) Uani 1 1 d .
N2 N 0.4288(3) 0.65424(17) 0.8472(3) 0.0199(6) Uani 1 1 d .
O1 O 0.3952(2) 0.99796(15) 1.0523(2) 0.0261(5) Uani 1 1 d .
O2 O 0.4494(3) 0.92711(16) 0.8185(3) 0.0304(6) Uani 1 1 d .
O3 O 0.0290(2) 0.83440(16) 0.9662(3) 0.0268(5) Uani 1 1 d .
O4 O -0.1825(3) 0.69728(17) 0.8037(3) 0.0384(7) Uani 1 1 d .
O5 O -0.0850(3) 0.52977(17) 0.5879(3) 0.0330(6) Uani 1 1 d .
O6 O 0.2155(3) 0.50541(19) 0.3895(3) 0.0331(6) Uani 1 1 d .
O7 O 0.4845(3) 0.57735(15) 0.6243(2) 0.0246(5) Uani 1 1 d .
C1 C 0.2471(4) 1.0378(2) 0.9718(4) 0.0361(9) Uani 1 1 d .
H1A H 0.2482 1.0397 0.8739 0.054 Uiso 1 1 calc R
H1B H 0.2402 1.0961 1.0057 0.054 Uiso 1 1 calc R
H1C H 0.1516 1.0048 0.9808 0.054 Uiso 1 1 calc R
C2 C 0.3909(3) 0.9077(2) 1.0396(3) 0.0211(7) Uani 1 1 d .
H2 H 0.2920 0.8848 1.0650 0.025 Uiso 1 1 calc R
C3 C 0.54554(18) 0.86923(13) 1.1342(2) 0.0223(6) Uani 1 1 d G
C4 C 0.53296(19) 0.79499(14) 1.2071(2) 0.0276(7) Uani 1 1 d G
H4 H 0.4282 0.7700 1.1994 0.033 Uiso 1 1 calc R
C5 C 0.6737(2) 0.75730(14) 1.2914(2) 0.0342(8) Uani 1 1 d G
H5 H 0.6651 0.7066 1.3413 0.041 Uiso 1 1 calc R
C6 C 0.8270(2) 0.79384(16) 1.3027(2) 0.0308(8) Uani 1 1 d G
H6 H 0.9231 0.7681 1.3603 0.037 Uiso 1 1 calc R
C7 C 0.83956(17) 0.86808(15) 1.2298(3) 0.0341(8) Uani 1 1 d G
H7 H 0.9443 0.8931 1.2375 0.041 Uiso 1 1 calc R
C8 C 0.6988(2) 0.90577(12) 1.1455(2) 0.0303(8) Uani 1 1 d G
H8 H 0.7074 0.9565 1.0956 0.036 Uiso 1 1 calc R
C9 C 0.3817(3) 0.8840(2) 0.8867(3) 0.0200(6) Uani 1 1 d .
C10 C 0.2438(3) 0.7483(2) 0.9207(3) 0.0184(6) Uani 1 1 d .
C11 C 0.1201(3) 0.7606(2) 0.9874(3) 0.0201(6) Uani 1 1 d .
C12 C 0.1013(4) 0.7025(2) 1.0856(3) 0.0249(7) Uani 1 1 d .
H12 H 0.0218 0.7124 1.1357 0.030 Uiso 1 1 calc R
C13 C 0.1978(4) 0.6298(2) 1.1115(3) 0.0257(7) Uani 1 1 d .
H13 H 0.1860 0.5911 1.1816 0.031 Uiso 1 1 calc R
C14 C 0.3104(4) 0.6123(2) 1.0378(3) 0.0240(7) Uani 1 1 d .
H14 H 0.3746 0.5617 1.0555 0.029 Uiso 1 1 calc R
C15 C 0.3291(3) 0.6703(2) 0.9363(3) 0.0183(6) Uani 1 1 d .
C16 C 0.3879(3) 0.6955(2) 0.7183(3) 0.0164(6) Uani 1 1 d .
C17 C 0.4133(3) 0.6566(2) 0.5997(3) 0.0200(6) Uani 1 1 d .
C18 C 0.3661(4) 0.6984(2) 0.4725(3) 0.0236(7) Uani 1 1 d .
H18 H 0.3829 0.6723 0.3914 0.028 Uiso 1 1 calc R
C19 C 0.2939(3) 0.7788(2) 0.4649(3) 0.0237(7) Uani 1 1 d .
H19 H 0.2624 0.8073 0.3778 0.028 Uiso 1 1 calc R
C20 C 0.2671(3) 0.8180(2) 0.5800(3) 0.0208(7) Uani 1 1 d .
H20 H 0.2177 0.8729 0.5730 0.025 Uiso 1 1 calc R
C21 C 0.3137(3) 0.7757(2) 0.7071(3) 0.0177(6) Uani 1 1 d .
C22 C 0.5017(4) 0.5241(2) 0.5112(4) 0.0252(7) Uani 1 1 d .
H22A H 0.6065 0.4921 0.5404 0.030 Uiso 1 1 calc R
H22B H 0.5063 0.5607 0.4314 0.030 Uiso 1 1 calc R
C23 C 0.3620(4) 0.4623(2) 0.4665(4) 0.0305(8) Uani 1 1 d .
H23A H 0.3917 0.4173 0.4078 0.037 Uiso 1 1 calc R
H23B H 0.3412 0.4346 0.5494 0.037 Uiso 1 1 calc R
C24 C 0.0727(4) 0.4891(3) 0.4358(4) 0.0333(9) Uani 1 1 d .
H24A H 0.0759 0.4295 0.4700 0.040 Uiso 1 1 calc R
H24B H -0.0265 0.4955 0.3568 0.040 Uiso 1 1 calc R
C25 C 0.0617(4) 0.5498(3) 0.5507(4) 0.0320(8) Uani 1 1 d .
H25A H 0.1584 0.5427 0.6318 0.038 Uiso 1 1 calc R
H25B H 0.0587 0.6097 0.5181 0.038 Uiso 1 1 calc R
C26 C -0.0996(4) 0.5732(2) 0.7088(4) 0.0290(7) Uani 1 1 d .
H26A H 0.0062 0.5690 0.7812 0.035 Uiso 1 1 calc R
H26B H -0.1847 0.5445 0.7446 0.035 Uiso 1 1 calc R
C27 C -0.1449(4) 0.6666(2) 0.6830(4) 0.0325(8) Uani 1 1 d .
H27A H -0.0517 0.6990 0.6652 0.039 Uiso 1 1 calc R
H27B H -0.2412 0.6728 0.6014 0.039 Uiso 1 1 calc R
C28 C -0.2236(5) 0.7845(3) 0.8041(6) 0.0551(13) Uani 1 1 d .
H28A H -0.2874 0.7934 0.8732 0.066 Uiso 1 1 calc R
H28B H -0.2961 0.7994 0.7117 0.066 Uiso 1 1 calc R
C29 C -0.0836(6) 0.8432(3) 0.8359(5) 0.0533(11) Uani 1 1 d .
H29A H -0.0233 0.8359 0.7639 0.064 Uiso 1 1 calc R
H29B H -0.1268 0.9023 0.8279 0.064 Uiso 1 1 calc R

loop_
_atom_site_aniso_label
_atom_site_aniso_U_11
_atom_site_aniso_U_22
_atom_site_aniso_U_33
_atom_site_aniso_U_23
_atom_site_aniso_U_13
_atom_site_aniso_U_12
N1 0.0180(11) 0.0147(14) 0.0179(13) 0.0003(10) 0.0065(9) -0.0008(9)
N2 0.0226(12) 0.0193(14) 0.0165(13) -0.0009(11) 0.0029(9) 0.0019(10)
O1 0.0244(10) 0.0162(12) 0.0331(13) -0.0086(10) -0.0001(9) 0.0000(8)
O2 0.0365(12) 0.0242(13) 0.0346(14) -0.0035(11) 0.0165(10) -0.0124(10)
O3 0.0211(10) 0.0242(12) 0.0352(14) -0.0065(11) 0.0075(9) 0.0014(9)
O4 0.0301(12) 0.0221(13) 0.0554(18) -0.0044(13) -0.0022(11) 0.0025(10)
O5 0.0239(10) 0.0372(15) 0.0380(14) -0.0051(12) 0.0085(10) -0.0088(10)
O6 0.0266(11) 0.0446(16) 0.0273(13) 0.0055(12) 0.0056(9) -0.0088(11)
O7 0.0282(11) 0.0191(12) 0.0257(12) -0.0070(10) 0.0055(9) 0.0036(9)
C1 0.0297(17) 0.028(2) 0.043(2) -0.0106(17) -0.0050(15) 0.0075(14)
C2 0.0199(13) 0.0175(16) 0.0261(17) -0.0064(14) 0.0066(12) -0.0028(11)
C3 0.0255(14) 0.0226(17) 0.0206(16) -0.0052(14) 0.0092(12) -0.0025(12)
C4 0.0264(15) 0.0321(19) 0.0239(16) 0.0004(15) 0.0060(12) -0.0052(13)
C5 0.0399(18) 0.035(2) 0.0253(18) 0.0048(17) 0.0038(14) -0.0034(15)
C6 0.0308(17) 0.0293(19) 0.0307(19) 0.0010(16) 0.0054(14) 0.0040(13)
C7 0.0224(15) 0.033(2) 0.047(2) 0.0021(18) 0.0090(14) 0.0040(14)
C8 0.0248(15) 0.0236(18) 0.041(2) 0.0059(16) 0.0068(14) -0.0023(13)
C9 0.0172(12) 0.0181(16) 0.0245(16) -0.0028(13) 0.0051(11) 0.0012(11)
C10 0.0211(13) 0.0177(16) 0.0141(14) -0.0012(13) 0.0007(11) -0.0045(11)
C11 0.0192(13) 0.0211(17) 0.0209(15) -0.0089(13) 0.0071(11) -0.0054(11)
C12 0.0281(15) 0.0286(18) 0.0210(16) -0.0083(14) 0.0117(12) -0.0076(13)
C13 0.0335(16) 0.0250(19) 0.0197(17) 0.0008(14) 0.0090(13) -0.0108(13)
C14 0.0298(15) 0.0185(16) 0.0203(16) 0.0009(14) 0.0010(12) -0.0059(13)
C15 0.0183(13) 0.0177(16) 0.0165(15) -0.0025(13) 0.0003(10) -0.0013(11)
C16 0.0129(12) 0.0159(15) 0.0205(15) -0.0013(12) 0.0046(11) -0.0019(10)
C17 0.0159(13) 0.0197(17) 0.0243(17) -0.0056(13) 0.0054(11) -0.0035(11)
C18 0.0253(15) 0.0270(17) 0.0203(16) -0.0051(14) 0.0093(12) -0.0032(12)
C19 0.0231(14) 0.0263(17) 0.0210(16) 0.0047(14) 0.0047(12) -0.0016(13)
C20 0.0193(14) 0.0208(17) 0.0223(16) 0.0026(13) 0.0055(12) 0.0010(11)
C21 0.0153(13) 0.0174(16) 0.0195(15) -0.0015(13) 0.0030(10) -0.0024(11)
C22 0.0256(14) 0.0209(18) 0.0317(18) -0.0123(15) 0.0121(12) -0.0011(12)
C23 0.0307(16) 0.0245(19) 0.035(2) -0.0075(16) 0.0070(14) -0.0042(13)
C24 0.0245(16) 0.046(2) 0.0290(19) 0.0017(17) 0.0057(13) -0.0094(14)
C25 0.0249(16) 0.035(2) 0.036(2) 0.0007(17) 0.0065(14) -0.0071(14)
C26 0.0271(16) 0.0270(18) 0.0315(19) -0.0012(16) 0.0053(13) -0.0015(13)
C27 0.0235(15) 0.0258(19) 0.046(2) 0.0082(17) 0.0046(14) -0.0022(13)
C28 0.0306(19) 0.026(2) 0.091(4) -0.006(2) -0.0155(19) 0.0082(16)
C29 0.057(2) 0.039(3) 0.057(3) 0.005(2) 0.003(2) 0.0060(19)

loop_
_atom_type_symbol
_atom_type_description
_atom_type_scat_dispersion_real
_atom_type_scat_dispersion_imag
_atom_type_scat_source
C C 0.0033 0.0016 'International Tables Vol C Tables 4.2.6.8 and 6.1.1.4'
H H 0.0000 0.0000 'International Tables Vol C Tables 4.2.6.8 and 6.1.1.4'
N N 0.0061 0.0033 'International Tables Vol C Tables 4.2.6.8 and 6.1.1.4'
O O 0.0106 0.0060 'International Tables Vol C Tables 4.2.6.8 and 6.1.1.4'

loop_
_geom_angle_atom_site_label_1
_geom_angle_atom_site_label_2
_geom_angle_atom_site_label_3
_geom_angle
C9 N1 C21 118.1(2)
C9 N1 C10 122.7(2)
C21 N1 C10 113.3(2)
C15 N2 C16 117.3(2)
C2 O1 C1 112.6(2)
C11 O3 C29 116.1(3)
C28 O4 C27 116.3(4)
C25 O5 C26 113.3(3)
C24 O6 C23 115.0(3)
C17 O7 C22 120.9(3)
O1 C1 H1A 109.5
O1 C1 H1B 109.5
H1A C1 H1B 109.5
O1 C1 H1C 109.5
H1A C1 H1C 109.5
H1B C1 H1C 109.5
O1 C2 C3 110.0(2)
O1 C2 C9 108.6(3)
C3 C2 C9 109.1(2)
O1 C2 H2 109.7
C3 C2 H2 109.7
C9 C2 H2 109.7
C4 C3 C8 120.0
C4 C3 C2 119.03(17)
C8 C3 C2 120.95(17)
C3 C4 C5 120.0
C3 C4 H4 120.0
C5 C4 H4 120.0
C6 C5 C4 120.0
C6 C5 H5 120.0
C4 C5 H5 120.0
C5 C6 C7 120.0
C5 C6 H6 120.0
C7 C6 H6 120.0
C8 C7 C6 120.0
C8 C7 H7 120.0
C6 C7 H7 120.0
C7 C8 C3 120.0
C7 C8 H8 120.0
C3 C8 H8 120.0
O2 C9 N1 122.3(3)
O2 C9 C2 120.9(3)
N1 C9 C2 116.8(3)
C11 C10 C15 119.6(3)
C11 C10 N1 124.5(3)
C15 C10 N1 115.9(3)
O3 C11 C12 120.0(3)
O3 C11 C10 120.2(3)
C12 C11 C10 119.5(3)
C11 C12 C13 120.2(3)
C11 C12 H12 119.9
C13 C12 H12 119.9
C14 C13 C12 121.3(3)
C14 C13 H13 119.4
C12 C13 H13 119.4
C13 C14 C15 119.0(3)
C13 C14 H14 120.5
C15 C14 H14 120.5
N2 C15 C14 123.0(3)
N2 C15 C10 117.5(3)
C14 C15 C10 119.4(3)
C21 C16 C17 119.4(3)
C21 C16 N2 119.1(3)
C17 C16 N2 121.5(3)
O7 C17 C18 126.5(3)
O7 C17 C16 113.6(3)
C18 C17 C16 119.8(3)
C19 C18 C17 119.4(3)
C19 C18 H18 120.3
C17 C18 H18 120.3
C20 C19 C18 121.7(3)
C20 C19 H19 119.2
C18 C19 H19 119.2
C19 C20 C21 118.7(3)
C19 C20 H20 120.6
C21 C20 H20 120.6
C20 C21 C16 120.9(3)
C20 C21 N1 123.5(3)
C16 C21 N1 115.6(3)
O7 C22 C23 111.9(3)
O7 C22 H22A 109.2
C23 C22 H22A 109.2
O7 C22 H22B 109.2
C23 C22 H22B 109.2
H22A C22 H22B 107.9
O6 C23 C22 110.6(3)
O6 C23 H23A 109.5
C22 C23 H23A 109.5
O6 C23 H23B 109.5
C22 C23 H23B 109.5
H23A C23 H23B 108.1
O6 C24 C25 111.2(3)
O6 C24 H24A 109.4
C25 C24 H24A 109.4
O6 C24 H24B 109.4
C25 C24 H24B 109.4
H24A C24 H24B 108.0
O5 C25 C24 107.0(3)
O5 C25 H25A 110.3
C24 C25 H25A 110.3
O5 C25 H25B 110.3
C24 C25 H25B 110.3
H25A C25 H25B 108.6
O5 C26 C27 113.1(3)
O5 C26 H26A 109.0
C27 C26 H26A 109.0
O5 C26 H26B 109.0
C27 C26 H26B 109.0
H26A C26 H26B 107.8
O4 C27 C26 106.7(3)
O4 C27 H27A 110.4
C26 C27 H27A 110.4
O4 C27 H27B 110.4
C26 C27 H27B 110.4
H27A C27 H27B 108.6
O4 C28 C29 115.1(3)
O4 C28 H28A 108.5
C29 C28 H28A 108.5
O4 C28 H28B 108.5
C29 C28 H28B 108.5
H28A C28 H28B 107.5
O3 C29 C28 116.7(4)
O3 C29 H29A 108.1
C28 C29 H29A 108.1
O3 C29 H29B 108.1
C28 C29 H29B 108.1
H29A C29 H29B 107.3

loop_
_geom_bond_atom_site_label_1
_geom_bond_atom_site_label_2
_geom_bond_distance
N1 C9 1.394(4)
N1 C21 1.430(4)
N1 C10 1.439(4)
N2 C15 1.399(4)
N2 C16 1.399(4)
O1 C2 1.419(4)
O1 C1 1.435(4)
O2 C9 1.204(4)
O3 C11 1.372(4)
O3 C29 1.399(6)
O4 C28 1.409(5)
O4 C27 1.409(5)
O5 C25 1.418(4)
O5 C26 1.418(5)
O6 C24 1.423(4)
O6 C23 1.437(4)
O7 C17 1.371(4)
O7 C22 1.441(4)
C1 H1A 0.9800
C1 H1B 0.9800
C1 H1C 0.9800
C2 C3 1.516(4)
C2 C9 1.552(5)
C2 H2 1.0000
C3 C4 1.3900
C3 C8 1.3900
C4 C5 1.3900
C4 H4 0.9500
C5 C6 1.3900
C5 H5 0.9500
C6 C7 1.3900
C6 H6 0.9500
C7 C8 1.3900
C7 H7 0.9500
C8 H8 0.9500
C10 C11 1.392(4)
C10 C15 1.403(5)
C11 C12 1.376(5)
C12 C13 1.383(5)
C12 H12 0.9500
C13 C14 1.373(5)
C13 H13 0.9500
C14 C15 1.400(5)
C14 H14 0.9500
C16 C21 1.393(4)
C16 C17 1.397(4)
C17 C18 1.389(5)
C18 C19 1.390(5)
C18 H18 0.9500
C19 C20 1.373(5)
C19 H19 0.9500
C20 C21 1.392(5)
C20 H20 0.9500
C22 C23 1.497(5)
C22 H22A 0.9900
C22 H22B 0.9900
C23 H23A 0.9900
C23 H23B 0.9900
C24 C25 1.511(5)
C24 H24A 0.9900
C24 H24B 0.9900
C25 H25A 0.9900
C25 H25B 0.9900
C26 C27 1.516(5)
C26 H26A 0.9900
C26 H26B 0.9900
C27 H27A 0.9900
C27 H27B 0.9900
C28 C29 1.462(7)
C28 H28A 0.9900
C28 H28B 0.9900
C29 H29A 0.9900
C29 H29B 0.9900
